data_4100951
loop_
_publ_author_name
'Li, Lei'
'Narducci Sarjeant, Amy A.'
'Vance, Michael A.'
'Zakharov, Lev. N.'
'Rheingold, Arnold L.'
'Solomon, Edward I.'
'Karlin, Kenneth D.'

_journal_name_full 'Journal of the American Chemical Society'
_journal_year 2005
_chemical_formula_sum 'C28 H84 Si16'
_chemical_formula_weight 870.39
_space_group_IT_number 15
_symmetry_cell_setting monoclinic
_symmetry_space_group_name_Hall '-C 2yc'
_symmetry_space_group_name_H-M 'C 1 2/c 1'
_cell_angle_alpha 90.0000(17)
_cell_angle_beta 105.3313(19)
_cell_angle_gamma 90.0000(17)
_cell_formula_units_Z 4
_cell_length_a 23.398(11)
_cell_length_b 9.934(4)
_cell_length_c 24.876(11)
_cell_measurement_temperature 173(2)
_cell_volume 5576(4)
_diffrn_ambient_temperature 173(2)
_exptl_crystal_density_diffrn 1.037
_cod_original_sg_symbol_H-M 'C 2/c'
_cod_database_code 4100951

loop_
_symmetry_equiv_pos_as_xyz
'x, y, z'
'-x, y, -z+1/2'
'x+1/2, y+1/2, z'
'-x+1/2, y+1/2, -z+1/2'
'-x, -y, -z'
'x, -y, z-1/2'
'-x+1/2, -y+1/2, -z'
'x+1/2, -y+1/2, z-1/2'

loop_
_atom_site_label
_atom_site_type_symbol
_atom_site_fract_x
_atom_site_fract_y
_atom_site_fract_z
_atom_site_U_iso_or_equiv
_atom_site_adp_type
_atom_site_occupancy
_atom_site_symmetry_multiplicity
_atom_site_calc_flag
_atom_site_refinement_flags
_atom_site_disorder_assembly
_atom_site_disorder_group
Si1 Si 0.98984(6) 0.21369(16) 0.70464(6) 0.0331(4) Uani 1 1 d . . .
Si2 Si 0.88934(6) 0.24704(15) 0.66275(6) 0.0311(4) Uani 1 1 d . . .
Si3 Si 0.85306(6) 0.26055(18) 0.74339(7) 0.0391(4) Uani 1 1 d . . .
Si4 Si 0.92405(6) 0.18467(15) 0.82378(6) 0.0297(4) Uani 1 1 d . . .
Si5 Si 0.83650(7) 0.09131(17) 0.59678(7) 0.0448(5) Uani 1 1 d . . .
Si6 Si 0.88057(7) 0.46114(17) 0.62079(7) 0.0423(4) Uani 1 1 d . . .
Si7 Si 0.91681(7) -0.04724(16) 0.83972(7) 0.0401(4) Uani 1 1 d . . .
Si8 Si 0.91183(7) 0.30624(18) 0.90132(7) 0.0436(4) Uani 1 1 d . . .
C1 C 0.7816(3) 0.1656(9) 0.7345(3) 0.077(2) Uani 1 1 d . . .
H1 H 0.7674 0.1770 0.7679 0.116 Uiso 1 1 calc R . .
H2 H 0.7883 0.0698 0.7290 0.116 Uiso 1 1 calc R . .
H3 H 0.7520 0.2006 0.7019 0.116 Uiso 1 1 calc R . .
C2 C 0.8370(3) 0.4427(7) 0.7556(3) 0.072(2) Uani 1 1 d . . .
H4 H 0.8102 0.4800 0.7218 0.108 Uiso 1 1 calc R . .
H5 H 0.8742 0.4938 0.7650 0.108 Uiso 1 1 calc R . .
H6 H 0.8184 0.4487 0.7865 0.108 Uiso 1 1 calc R . .
C3 C 0.8376(3) -0.0821(7) 0.6245(3) 0.076(2) Uani 1 1 d . . .
H7 H 0.8159 -0.1423 0.5949 0.114 Uiso 1 1 calc R . .
H8 H 0.8187 -0.0829 0.6553 0.114 Uiso 1 1 calc R . .
H9 H 0.8787 -0.1129 0.6380 0.114 Uiso 1 1 calc R . .
C4 C 0.7567(3) 0.1455(8) 0.5733(3) 0.065(2) Uani 1 1 d . . .
H10 H 0.7540 0.2321 0.5539 0.098 Uiso 1 1 calc R . .
H11 H 0.7408 0.1551 0.6059 0.098 Uiso 1 1 calc R . .
H12 H 0.7337 0.0777 0.5480 0.098 Uiso 1 1 calc R . .
C5 C 0.8664(3) 0.0838(8) 0.5338(3) 0.068(2) Uani 1 1 d . . .
H13 H 0.9094 0.0703 0.5457 0.102 Uiso 1 1 calc R . .
H14 H 0.8575 0.1684 0.5130 0.102 Uiso 1 1 calc R . .
H15 H 0.8478 0.0088 0.5099 0.102 Uiso 1 1 calc R . .
C6 C 0.8027(3) 0.5273(7) 0.6034(3) 0.069(2) Uani 1 1 d . . .
H16 H 0.7929 0.5550 0.6377 0.103 Uiso 1 1 calc R . .
H17 H 0.7752 0.4566 0.5849 0.103 Uiso 1 1 calc R . .
H18 H 0.7993 0.6049 0.5784 0.103 Uiso 1 1 calc R . .
C7 C 0.8996(3) 0.4531(8) 0.5516(3) 0.071(2) Uani 1 1 d . . .
H19 H 0.8983 0.5438 0.5359 0.107 Uiso 1 1 calc R . .
H20 H 0.8709 0.3954 0.5259 0.107 Uiso 1 1 calc R . .
H21 H 0.9395 0.4157 0.5571 0.107 Uiso 1 1 calc R . .
C8 C 0.9329(3) 0.5816(6) 0.6664(3) 0.0610(19) Uani 1 1 d . . .
H22 H 0.9714 0.5379 0.6810 0.092 Uiso 1 1 calc R . .
H23 H 0.9170 0.6089 0.6975 0.092 Uiso 1 1 calc R . .
H24 H 0.9376 0.6611 0.6447 0.092 Uiso 1 1 calc R . .
C9 C 0.9105(4) -0.1472(8) 0.7758(3) 0.087(3) Uani 1 1 d . . .
H25 H 0.9155 -0.2430 0.7854 0.131 Uiso 1 1 calc R . .
H26 H 0.9414 -0.1191 0.7581 0.131 Uiso 1 1 calc R . .
H27 H 0.8714 -0.1327 0.7499 0.131 Uiso 1 1 calc R . .
C10 C 0.9851(3) -0.1049(7) 0.8926(3) 0.080(2) Uani 1 1 d . . .
H28 H 0.9849 -0.2033 0.8951 0.121 Uiso 1 1 calc R . .
H29 H 0.9858 -0.0662 0.9290 0.121 Uiso 1 1 calc R . .
H30 H 1.0202 -0.0753 0.8815 0.121 Uiso 1 1 calc R . .
C11 C 0.8519(3) -0.0875(7) 0.8673(3) 0.078(2) Uani 1 1 d . . .
H31 H 0.8162 -0.0456 0.8435 0.117 Uiso 1 1 calc R . .
H32 H 0.8590 -0.0528 0.9054 0.117 Uiso 1 1 calc R . .
H33 H 0.8465 -0.1853 0.8675 0.117 Uiso 1 1 calc R . .
C12 C 0.8329(3) 0.2897(7) 0.9052(3) 0.065(2) Uani 1 1 d . . .
H34 H 0.8233 0.1943 0.9081 0.098 Uiso 1 1 calc R . .
H35 H 0.8062 0.3283 0.8716 0.098 Uiso 1 1 calc R . .
H36 H 0.8280 0.3379 0.9381 0.098 Uiso 1 1 calc R . .
C13 C 0.9605(3) 0.2321(8) 0.9665(2) 0.068(2) Uani 1 1 d . . .
H37 H 1.0016 0.2308 0.9641 0.102 Uiso 1 1 calc R . .
H38 H 0.9475 0.1400 0.9711 0.102 Uiso 1 1 calc R . .
H39 H 0.9578 0.2866 0.9986 0.102 Uiso 1 1 calc R . .
C14 C 0.9288(3) 0.4909(7) 0.8994(3) 0.065(2) Uani 1 1 d . . .
H40 H 0.9271 0.5328 0.9346 0.097 Uiso 1 1 calc R . .
H41 H 0.8996 0.5334 0.8684 0.097 Uiso 1 1 calc R . .
H42 H 0.9685 0.5026 0.8941 0.097 Uiso 1 1 calc R . .

loop_
_atom_site_aniso_label
_atom_site_aniso_U_11
_atom_site_aniso_U_22
_atom_site_aniso_U_33
_atom_site_aniso_U_23
_atom_site_aniso_U_13
_atom_site_aniso_U_12
Si1 0.0277(7) 0.0406(9) 0.0322(8) 0.0000(7) 0.0099(6) 0.0014(7)
Si2 0.0292(7) 0.0272(8) 0.0337(8) 0.0013(7) 0.0025(6) 0.0003(6)
Si3 0.0296(8) 0.0484(10) 0.0419(9) 0.0058(8) 0.0139(7) 0.0059(7)
Si4 0.0315(8) 0.0287(8) 0.0325(8) 0.0008(7) 0.0148(6) 0.0006(6)
Si5 0.0429(10) 0.0377(10) 0.0450(10) -0.0037(8) -0.0042(8) -0.0004(8)
Si6 0.0393(9) 0.0325(9) 0.0545(11) 0.0122(8) 0.0114(8) 0.0018(7)
Si7 0.0474(10) 0.0318(9) 0.0443(10) 0.0042(7) 0.0174(8) -0.0027(8)
Si8 0.0507(10) 0.0426(10) 0.0438(10) -0.0044(8) 0.0238(8) 0.0009(8)
C1 0.039(4) 0.132(8) 0.063(5) 0.016(5) 0.018(3) -0.006(4)
C2 0.095(6) 0.068(5) 0.061(5) 0.011(4) 0.034(4) 0.052(4)
C3 0.086(6) 0.045(4) 0.081(5) -0.003(4) -0.009(4) -0.008(4)
C4 0.041(4) 0.073(5) 0.069(5) 0.001(4) -0.008(3) -0.004(4)
C5 0.075(5) 0.073(5) 0.050(4) -0.017(4) 0.007(4) -0.001(4)
C6 0.056(4) 0.053(5) 0.095(6) 0.027(4) 0.017(4) 0.018(4)
C7 0.078(5) 0.081(6) 0.057(4) 0.025(4) 0.022(4) 0.003(4)
C8 0.063(4) 0.033(4) 0.090(5) -0.003(4) 0.027(4) -0.008(3)
C9 0.155(8) 0.049(5) 0.064(5) -0.010(4) 0.040(5) -0.009(5)
C10 0.080(5) 0.048(5) 0.099(6) 0.013(4) -0.001(5) 0.000(4)
C11 0.076(5) 0.055(5) 0.118(7) 0.007(5) 0.053(5) -0.023(4)
C12 0.063(4) 0.061(5) 0.086(5) -0.014(4) 0.046(4) -0.006(4)
C13 0.093(5) 0.070(5) 0.039(4) -0.006(4) 0.015(4) 0.007(4)
C14 0.077(5) 0.050(4) 0.075(5) -0.012(4) 0.034(4) -0.005(4)

loop_
_geom_bond_atom_site_label_1
_geom_bond_atom_site_label_2
_geom_bond_distance
_geom_bond_site_symmetry_2
_geom_bond_publ_flag
Si1 Si1 2.180(3) 2_756 ?
Si1 Si4 2.323(2) 2_756 ?
Si1 Si2 2.330(2) . ?
Si2 Si6 2.354(2) . ?
Si2 Si5 2.354(2) . ?
Si2 Si3 2.380(2) . ?
Si3 C1 1.880(7) . ?
Si3 C2 1.889(7) . ?
Si3 Si4 2.360(2) . ?
Si4 Si1 2.323(2) 2_756 ?
Si4 Si7 2.351(2) . ?
Si4 Si8 2.356(2) . ?
Si5 C3 1.854(7) . ?
Si5 C5 1.877(7) . ?
Si5 C4 1.881(6) . ?
Si6 C8 1.866(6) . ?
Si6 C6 1.877(6) . ?
Si6 C7 1.890(7) . ?
Si7 C9 1.848(7) . ?
Si7 C11 1.868(6) . ?
Si7 C10 1.870(7) . ?
Si8 C13 1.869(6) . ?
Si8 C14 1.880(7) . ?
Si8 C12 1.883(6) . ?
C1 H1 0.9800 . ?
C1 H2 0.9800 . ?
C1 H3 0.9800 . ?
C2 H4 0.9800 . ?
C2 H5 0.9800 . ?
C2 H6 0.9800 . ?
C3 H7 0.9800 . ?
C3 H8 0.9800 . ?
C3 H9 0.9800 . ?
C4 H10 0.9800 . ?
C4 H11 0.9800 . ?
C4 H12 0.9800 . ?
C5 H13 0.9800 . ?
C5 H14 0.9800 . ?
C5 H15 0.9800 . ?
C6 H16 0.9800 . ?
C6 H17 0.9800 . ?
C6 H18 0.9800 . ?
C7 H19 0.9800 . ?
C7 H20 0.9800 . ?
C7 H21 0.9800 . ?
C8 H22 0.9800 . ?
C8 H23 0.9800 . ?
C8 H24 0.9800 . ?
C9 H25 0.9800 . ?
C9 H26 0.9800 . ?
C9 H27 0.9800 . ?
C10 H28 0.9800 . ?
C10 H29 0.9800 . ?
C10 H30 0.9800 . ?
C11 H31 0.9800 . ?
C11 H32 0.9800 . ?
C11 H33 0.9800 . ?
C12 H34 0.9800 . ?
C12 H35 0.9800 . ?
C12 H36 0.9800 . ?
C13 H37 0.9800 . ?
C13 H38 0.9800 . ?
C13 H39 0.9800 . ?
C14 H40 0.9800 . ?
C14 H41 0.9800 . ?
C14 H42 0.9800 . ?
